data_1527188
loop_
_publ_author_name
'Brodersen, K.'
'Ohnsorge, H.'
'Thiele, G.'
'Recke, I.'
'Moers, F.'

_publ_section_title
;
 Die Struktur des Ir Br3 und ueber die Ursachen der
 Fehlordnungserscheinungen bei den in Schichtenstrukturen
 kristallisierenden Edelmetalltrihalogeniden
;
_journal_name_full 'Journal of the Less-Common Metals'
_journal_page_first 347
_journal_page_last 354
_journal_volume 15
_journal_year 1968
_chemical_formula_sum 'Br3 Ir'
_chemical_name_systematic 'Ir Br3'
_space_group_IT_number 12
_symmetry_space_group_name_Hall '-C 2y'
_symmetry_space_group_name_H-M 'C 1 2/m 1'
_cell_angle_alpha 90
_cell_angle_beta 108.7
_cell_angle_gamma 90
_cell_formula_units_Z 4
_cell_length_a 6.3
_cell_length_b 10.98
_cell_length_c 6.34
_cell_volume 415.412
_citation_journal_id_ASTM JCOMAH
_cod_data_source_file Brodersen_JCOMAH_1968_1000.cif
_cod_data_source_block Br3Ir1
_cod_original_cell_volume 415.4116
_cod_original_formula_sum 'Br3 Ir1'
_cod_database_code 1527188

loop_
_symmetry_equiv_pos_as_xyz
x,y,z
-x,y,-z
-x,-y,-z
x,-y,z
x+1/2,y+1/2,z
-x+1/2,y+1/2,-z
-x+1/2,-y+1/2,-z
x+1/2,-y+1/2,z

loop_
_atom_site_label
_atom_site_type_symbol
_atom_site_fract_x
_atom_site_fract_y
_atom_site_fract_z
_atom_site_occupancy
_atom_site_U_iso_or_equiv
Br2 Br-1 0.247 0.172 0.772 1 0.0
Ir1 Ir+3 0 0.167 0 1 0.0
Br1 Br-1 0.233 0 0.226 1 0.0
